data_7027737
loop_
_publ_author_name
'Hemmert, Catherine'
'Renz, Michael'
'Gornitzka, Heinz'
'Meunier, Bernard'

_publ_section_title
;
 Synthesis, characterization and crystal structures of copper(II)
 complexes containing multidentate polypyridine ligands&#x200A;&#x2020;
;
_journal_issue 22
_journal_name_full 'Journal of the Chemical Society, Dalton Transactions'
_journal_page_first 3989
_journal_paper_doi 10.1039/a906118e
_journal_year 1999
_chemical_formula_sum 'C22 H16 B F4 N5'
_chemical_formula_weight 437.21
_chemical_name_systematic
; 
 ? 
;
_space_group_IT_number 2
_symmetry_cell_setting triclinic
_symmetry_space_group_name_Hall '-P 1'
_symmetry_space_group_name_H-M 'P -1'
_atom_sites_solution_hydrogens geom
_atom_sites_solution_primary direct
_atom_sites_solution_secondary difmap
_audit_creation_method SHELXL-97
_cell_angle_alpha 76.23(2)
_cell_angle_beta 80.61(2)
_cell_angle_gamma 77.32(2)
_cell_formula_units_Z 2
_cell_length_a 8.4050(10)
_cell_length_b 8.8280(10)
_cell_length_c 14.235(2)
_cell_measurement_reflns_used 5000
_cell_measurement_temperature 163(2)
_cell_measurement_theta_max 24.30
_cell_measurement_theta_min 2.42
_cell_volume 994.0(2)
_computing_cell_refinement STOE-IPDS
_computing_data_collection STOE-IPDS
_computing_data_reduction STOE-IPDS
_computing_molecular_graphics 'ZORTEP (Zsolnai, 1998)'
_computing_publication_material 'SHELXL-97 (Sheldrick, 1997)'
_computing_structure_refinement 'SHELXL-97 (Sheldrick, 1997)'
_computing_structure_solution 'SHELXS-97 (Sheldrick, 1990)'
_diffrn_ambient_temperature 163(2)
_diffrn_measured_fraction_theta_full 0.928
_diffrn_measured_fraction_theta_max 0.928
_diffrn_measurement_device_type STOE-IPDS
_diffrn_measurement_method phi-scans
_diffrn_radiation_monochromator graphite
_diffrn_radiation_source 'fine-focus sealed tube'
_diffrn_radiation_type MoK\a
_diffrn_radiation_wavelength 0.71073
_diffrn_reflns_av_R_equivalents 0.0408
_diffrn_reflns_av_sigmaI/netI 0.0448
_diffrn_reflns_limit_h_max 9
_diffrn_reflns_limit_h_min -9
_diffrn_reflns_limit_k_max 10
_diffrn_reflns_limit_k_min -10
_diffrn_reflns_limit_l_max 16
_diffrn_reflns_limit_l_min -16
_diffrn_reflns_number 8094
_diffrn_reflns_theta_full 24.30
_diffrn_reflns_theta_max 24.30
_diffrn_reflns_theta_min 2.42
_exptl_absorpt_coefficient_mu 0.115
_exptl_absorpt_correction_type none
_exptl_crystal_colour colourless
_exptl_crystal_density_diffrn 1.461
_exptl_crystal_density_method 'not measured'
_exptl_crystal_description plate
_exptl_crystal_F_000 448
_exptl_crystal_size_max 0.4
_exptl_crystal_size_mid 0.3
_exptl_crystal_size_min 0.1
_refine_diff_density_max 0.359
_refine_diff_density_min -0.164
_refine_diff_density_rms 0.039
_refine_ls_extinction_method none
_refine_ls_goodness_of_fit_ref 1.022
_refine_ls_hydrogen_treatment mixed
_refine_ls_matrix_type full
_refine_ls_number_parameters 326
_refine_ls_number_reflns 3003
_refine_ls_number_restraints 82
_refine_ls_restrained_S_all 1.068
_refine_ls_R_factor_all 0.0735
_refine_ls_R_factor_gt 0.0462
_refine_ls_shift/su_max 0.000
_refine_ls_shift/su_mean 0.000
_refine_ls_structure_factor_coef Fsqd
_refine_ls_weighting_details 'w=1/[\s^2^(Fo^2^)+(0.0644P)^2^+0.2133P] where P=(Fo^2^+2Fc^2^)/3'
_refine_ls_weighting_scheme calc
_refine_ls_wR_factor_gt 0.1081
_refine_ls_wR_factor_ref 0.1218
_reflns_number_gt 2116
_reflns_number_total 3003
_reflns_threshold_expression >2sigma(I)
_cod_data_source_file 906118esup1.cif
_cod_data_source_block 4
_cod_depositor_comments
;
The following automatic conversions were performed:

'_refine_ls_weighting_scheme' value 'calc
w=1/[\s^2^(Fo^2^)+(0.0644P)^2^+0.2133P] where P=(Fo^2^+2Fc^2^)/3' was
changed to 'calc'. New tag '_refine_ls_weighting_details' was
created. The value of the new tag was set to
'w=1/[\s^2^(Fo^2^)+(0.0644P)^2^+0.2133P] where P=(Fo^2^+2Fc^2^)/3'.

Automatic conversion script
Id: cif_fix_values 3143 2015-03-26 13:38:13Z robertas 
;
_cod_original_sg_symbol_H-M P-1
_cod_database_code 7027737

loop_
_symmetry_equiv_pos_as_xyz
'x, y, z'
'-x, -y, -z'

loop_
_atom_site_label
_atom_site_type_symbol
_atom_site_fract_x
_atom_site_fract_y
_atom_site_fract_z
_atom_site_U_iso_or_equiv
_atom_site_adp_type
_atom_site_occupancy
_atom_site_calc_flag
_atom_site_refinement_flags
_atom_site_disorder_assembly
_atom_site_disorder_group
N1 N 0.4189(3) 0.7966(2) 0.22240(15) 0.0353(5) Uani 1 d . . .
N2 N 0.2014(3) 1.0088(2) 0.22168(15) 0.0310(5) Uani 1 d . . .
N3 N 0.3869(3) 0.8102(3) -0.02703(16) 0.0428(6) Uani 1 d . . .
N4 N 0.3519(3) 1.1168(3) 0.35044(19) 0.0515(7) Uani 1 d . . .
N5 N 0.0910(3) 0.8695(3) 0.41203(17) 0.0424(6) Uani 1 d . . .
C1 C 0.3202(3) 0.8966(3) 0.28526(18) 0.0320(6) Uani 1 d . . .
C7 C 0.3730(3) 0.8419(3) 0.13690(18) 0.0330(6) Uani 1 d . . .
C6 C 0.2327(3) 0.9756(3) 0.13125(18) 0.0323(6) Uani 1 d . . .
C5 C 0.1384(3) 1.0619(3) 0.0595(2) 0.0381(6) Uani 1 d . . .
H5 H 0.1599 1.0405 -0.0042 0.046 Uiso 1 calc R . .
C4 C 0.0106(4) 1.1816(3) 0.0825(2) 0.0433(7) Uani 1 d . . .
H4 H -0.0584 1.2412 0.0346 0.052 Uiso 1 calc R . .
C3 C -0.0166(3) 1.2141(3) 0.1740(2) 0.0428(7) Uani 1 d . . .
H3 H -0.1033 1.2972 0.1888 0.051 Uiso 1 calc R . .
C2 C 0.0810(3) 1.1268(3) 0.2444(2) 0.0370(6) Uani 1 d . . .
H2 H 0.0637 1.1496 0.3077 0.044 Uiso 1 calc R . .
C8 C 0.4588(3) 0.7677(3) 0.05497(19) 0.0346(6) Uani 1 d . . .
C9 C 0.6082(3) 0.6639(3) 0.0655(2) 0.0401(6) Uani 1 d . . .
H9 H 0.6546 0.6371 0.1252 0.048 Uiso 1 calc R . .
C10 C 0.6872(4) 0.6007(3) -0.0136(2) 0.0452(7) Uani 1 d . . .
H10 H 0.7902 0.5302 -0.0095 0.054 Uiso 1 calc R . .
C11 C 0.6148(4) 0.6415(3) -0.0983(2) 0.0469(7) Uani 1 d . . .
H11 H 0.6660 0.5986 -0.1533 0.056 Uiso 1 calc R . .
C12 C 0.4666(4) 0.7457(3) -0.1019(2) 0.0470(7) Uani 1 d . . .
H12 H 0.4180 0.7735 -0.1609 0.056 Uiso 1 calc R . .
C13 C 0.4303(3) 0.9871(3) 0.31881(18) 0.0356(6) Uani 1 d . . .
C14 C 0.5968(3) 0.9290(4) 0.3186(2) 0.0447(7) Uani 1 d . . .
H14 H 0.6470 0.8349 0.2959 0.054 Uiso 1 calc R . .
C15 C 0.6879(4) 1.0131(4) 0.3527(2) 0.0561(8) Uani 1 d . . .
H15 H 0.8028 0.9773 0.3541 0.067 Uiso 1 calc R . .
C16 C 0.6109(5) 1.1475(5) 0.3843(3) 0.0670(10) Uani 1 d . . .
H16 H 0.6716 1.2069 0.4078 0.080 Uiso 1 calc R . .
C17 C 0.4449(5) 1.1962(5) 0.3819(3) 0.0675(10) Uani 1 d . . .
H17 H 0.3929 1.2909 0.4036 0.081 Uiso 1 calc R . .
C18 C 0.2340(3) 0.7988(3) 0.37419(18) 0.0339(6) Uani 1 d . . .
C19 C 0.3118(4) 0.6470(3) 0.4146(2) 0.0447(7) Uani 1 d . . .
H19 H 0.4150 0.6000 0.3856 0.054 Uiso 1 calc R . .
C20 C 0.2337(4) 0.5668(3) 0.4988(2) 0.0498(8) Uani 1 d . . .
H20 H 0.2837 0.4633 0.5294 0.060 Uiso 1 calc R . .
C21 C 0.0834(4) 0.6377(3) 0.5379(2) 0.0477(8) Uani 1 d . . .
H21 H 0.0269 0.5837 0.5951 0.057 Uiso 1 calc R . .
C22 C 0.0171(4) 0.7876(4) 0.4927(2) 0.0473(7) Uani 1 d . . .
H22 H -0.0868 0.8365 0.5199 0.057 Uiso 1 calc R . .
B1 B -0.0221(5) 0.6369(4) 0.2104(2) 0.0498(8) Uani 1 d DU . .
F1 F -0.0622(17) 0.8003(8) 0.1796(7) 0.101(3) Uani 0.53(2) d PDU A 1
F2 F -0.0084(7) 0.5845(8) 0.1235(5) 0.058(2) Uani 0.53(2) d PDU A 1
F3 F 0.1108(12) 0.584(2) 0.2542(9) 0.121(5) Uani 0.53(2) d PDU A 1
F4 F -0.1622(8) 0.5901(10) 0.2651(6) 0.065(2) Uani 0.53(2) d PDU A 1
F1' F -0.0272(14) 0.7805(15) 0.2287(18) 0.125(5) Uani 0.47(2) d PDU A 2
F2' F 0.018(2) 0.632(3) 0.1180(6) 0.171(6) Uani 0.47(2) d PDU A 2
F3' F 0.1105(10) 0.5322(16) 0.2573(6) 0.071(3) Uani 0.47(2) d PDU A 2
F4' F -0.1567(12) 0.5796(13) 0.2517(9) 0.089(4) Uani 0.47(2) d PDU A 2

loop_
_atom_site_aniso_label
_atom_site_aniso_U_11
_atom_site_aniso_U_22
_atom_site_aniso_U_33
_atom_site_aniso_U_23
_atom_site_aniso_U_13
_atom_site_aniso_U_12
N1 0.0299(12) 0.0429(12) 0.0330(12) -0.0124(9) -0.0002(10) -0.0043(9)
N2 0.0268(11) 0.0346(11) 0.0305(11) -0.0064(9) 0.0001(9) -0.0067(9)
N3 0.0456(14) 0.0510(14) 0.0326(12) -0.0118(10) 0.0005(11) -0.0111(11)
N4 0.0390(14) 0.0693(16) 0.0570(16) -0.0370(13) 0.0095(13) -0.0186(12)
N5 0.0334(13) 0.0492(13) 0.0386(13) -0.0063(10) 0.0054(11) -0.0054(10)
C1 0.0272(14) 0.0379(13) 0.0301(13) -0.0095(11) -0.0021(11) -0.0028(10)
C7 0.0286(14) 0.0366(13) 0.0340(14) -0.0083(11) 0.0004(12) -0.0086(11)
C6 0.0315(14) 0.0362(13) 0.0308(14) -0.0077(11) 0.0003(12) -0.0122(11)
C5 0.0392(16) 0.0384(14) 0.0368(15) -0.0055(11) -0.0055(13) -0.0093(12)
C4 0.0415(16) 0.0398(15) 0.0454(16) -0.0009(12) -0.0109(14) -0.0053(12)
C3 0.0351(16) 0.0385(15) 0.0502(17) -0.0071(13) -0.0002(14) -0.0030(12)
C2 0.0301(14) 0.0367(14) 0.0415(15) -0.0092(11) 0.0032(13) -0.0048(11)
C8 0.0335(15) 0.0383(14) 0.0336(14) -0.0119(11) 0.0050(12) -0.0117(11)
C9 0.0379(16) 0.0404(14) 0.0414(15) -0.0131(12) 0.0047(13) -0.0078(12)
C10 0.0430(17) 0.0397(15) 0.0506(17) -0.0140(13) 0.0096(15) -0.0092(12)
C11 0.0544(19) 0.0471(16) 0.0409(16) -0.0184(13) 0.0161(15) -0.0193(14)
C12 0.0532(19) 0.0575(18) 0.0326(15) -0.0141(13) 0.0046(14) -0.0173(15)
C13 0.0314(15) 0.0498(15) 0.0281(13) -0.0127(12) 0.0043(12) -0.0137(12)
C14 0.0329(16) 0.0589(18) 0.0421(16) -0.0076(13) -0.0035(14) -0.0119(13)
C15 0.0399(18) 0.086(2) 0.0461(17) -0.0092(16) -0.0058(15) -0.0253(16)
C16 0.059(2) 0.107(3) 0.056(2) -0.035(2) 0.0033(18) -0.046(2)
C17 0.061(2) 0.088(3) 0.073(2) -0.052(2) 0.016(2) -0.0346(19)
C18 0.0338(15) 0.0407(14) 0.0301(13) -0.0107(11) -0.0022(12) -0.0109(11)
C19 0.0470(18) 0.0423(15) 0.0415(16) -0.0092(12) -0.0010(14) -0.0038(13)
C20 0.066(2) 0.0385(15) 0.0442(17) -0.0041(13) -0.0100(16) -0.0113(15)
C21 0.056(2) 0.0555(18) 0.0351(15) -0.0075(14) -0.0002(15) -0.0247(15)
C22 0.0420(17) 0.0616(19) 0.0351(15) -0.0076(14) 0.0059(14) -0.0136(14)
B1 0.054(2) 0.052(2) 0.044(2) -0.0133(16) 0.0038(18) -0.0139(17)
F1 0.139(8) 0.057(3) 0.104(5) -0.017(3) 0.031(4) -0.043(3)
F2 0.055(3) 0.064(3) 0.053(3) -0.024(2) -0.008(2) 0.0072(19)
F3 0.072(5) 0.202(12) 0.112(7) -0.048(6) -0.037(5) -0.039(5)
F4 0.042(3) 0.078(5) 0.044(3) 0.015(3) 0.019(3) 0.007(3)
F1' 0.083(5) 0.092(5) 0.231(15) -0.103(8) 0.027(7) -0.037(4)
F2' 0.243(14) 0.182(12) 0.035(4) -0.009(5) 0.008(5) 0.039(9)
F3' 0.038(3) 0.118(6) 0.039(3) -0.008(3) 0.012(3) 0.001(3)
F4' 0.082(6) 0.080(6) 0.119(7) 0.008(5) -0.050(5) -0.050(5)

loop_
_atom_type_symbol
_atom_type_description
_atom_type_scat_dispersion_real
_atom_type_scat_dispersion_imag
_atom_type_scat_source
C C 0.0033 0.0016 'International Tables Vol C Tables 4.2.6.8 and 6.1.1.4'
H H 0.0000 0.0000 'International Tables Vol C Tables 4.2.6.8 and 6.1.1.4'
N N 0.0061 0.0033 'International Tables Vol C Tables 4.2.6.8 and 6.1.1.4'
B B 0.0013 0.0007 'International Tables Vol C Tables 4.2.6.8 and 6.1.1.4'
F F 0.0171 0.0103 'International Tables Vol C Tables 4.2.6.8 and 6.1.1.4'

loop_
_geom_angle_atom_site_label_1
_geom_angle_atom_site_label_2
_geom_angle_atom_site_label_3
_geom_angle
C7 N1 C1 109.8(2)
C2 N2 C6 122.4(2)
C2 N2 C1 128.5(2)
C6 N2 C1 109.10(19)
C8 N3 C12 116.3(2)
C13 N4 C17 116.3(3)
C18 N5 C22 117.5(2)
N1 C1 N2 103.88(18)
N1 C1 C18 111.1(2)
N2 C1 C18 112.2(2)
N1 C1 C13 109.4(2)
N2 C1 C13 110.67(19)
C18 C1 C13 109.39(19)
N1 C7 C6 112.1(2)
N1 C7 C8 122.0(2)
C6 C7 C8 125.8(2)
N2 C6 C5 120.3(2)
N2 C6 C7 105.1(2)
C5 C6 C7 134.7(2)
C6 C5 C4 118.1(2)
C3 C4 C5 120.4(3)
C4 C3 C2 120.3(3)
N2 C2 C3 118.5(2)
N3 C8 C9 124.0(2)
N3 C8 C7 116.4(2)
C9 C8 C7 119.6(2)
C10 C9 C8 118.0(3)
C11 C10 C9 119.1(3)
C10 C11 C12 118.8(3)
N3 C12 C11 123.9(3)
N4 C13 C14 124.4(2)
N4 C13 C1 115.2(2)
C14 C13 C1 120.4(2)
C13 C14 C15 117.5(3)
C16 C15 C14 119.3(3)
C15 C16 C17 119.2(3)
N4 C17 C16 123.3(3)
N5 C18 C19 123.5(2)
N5 C18 C1 116.8(2)
C19 C18 C1 119.6(2)
C20 C19 C18 117.6(3)
C21 C20 C19 119.6(3)
C22 C21 C20 118.4(3)
N5 C22 C21 123.4(3)
F3 B1 F2' 108.0(10)
F3 B1 F4' 118.0(9)
F2' B1 F4' 114.9(11)
F3 B1 F1' 88.5(9)
F2' B1 F1' 113.2(8)
F4' B1 F1' 111.5(7)
F3 B1 F1 115.6(8)
F2' B1 F1 86.5(8)
F4' B1 F1 109.8(8)
F1' B1 F1 32.7(7)
F3 B1 F4 114.2(7)
F2' B1 F4 123.6(12)
F4' B1 F4 9.2(8)
F1' B1 F4 103.7(7)
F1 B1 F4 106.1(6)
F3 B1 F2 112.4(7)
F2' B1 F2 21.0(12)
F4' B1 F2 96.1(6)
F1' B1 F2 132.3(11)
F1 B1 F2 102.2(5)
F4 B1 F2 105.2(5)
F3 B1 F3' 18.4(11)
F2' B1 F3' 104.2(7)
F4' B1 F3' 105.9(7)
F1' B1 F3' 106.3(8)
F1 B1 F3' 133.9(8)
F4 B1 F3' 104.5(6)
F2 B1 F3' 102.1(6)

loop_
_geom_bond_atom_site_label_1
_geom_bond_atom_site_label_2
_geom_bond_distance
N1 C7 1.282(3)
N1 C1 1.442(3)
N2 C2 1.343(3)
N2 C6 1.359(3)
N2 C1 1.494(3)
N3 C8 1.338(3)
N3 C12 1.341(4)
N4 C13 1.329(4)
N4 C17 1.344(4)
N5 C18 1.321(4)
N5 C22 1.340(4)
C1 C18 1.525(4)
C1 C13 1.540(3)
C7 C6 1.472(4)
C7 C8 1.480(4)
C6 C5 1.371(4)
C5 C4 1.389(4)
C4 C3 1.372(4)
C3 C2 1.377(4)
C8 C9 1.389(4)
C9 C10 1.382(4)
C10 C11 1.375(4)
C11 C12 1.376(4)
C13 C14 1.381(4)
C14 C15 1.383(4)
C15 C16 1.360(5)
C16 C17 1.371(5)
C18 C19 1.387(4)
C19 C20 1.383(4)
C20 C21 1.374(4)
C21 C22 1.365(4)
B1 F3 1.309(9)
B1 F2' 1.312(8)
B1 F4' 1.332(8)
B1 F1' 1.344(8)
B1 F1 1.385(7)
B1 F4 1.388(7)
B1 F2 1.401(6)
B1 F3' 1.428(8)
